data_7112973
loop_
_publ_author_name
'Wang, Zhimin'
'Yang, Hua'
'Jiang, An'
'Liu, Ziyang'
'Olmstead, Marilyn M.'
'Balch, Alan L.'

_publ_section_title
;
 Structural similarities in C(s)(16)-C86 and C(2)(17)-C86.
;
_journal_issue 29
_journal_name_full 'Chemical communications (Cambridge, England)'
_journal_page_first 5262
_journal_page_last 5264
_journal_paper_doi 10.1039/c0cc00697a
_journal_volume 46
_journal_year 2010
_chemical_formula_moiety 'C86, C36 H44 N4 Ni, 2(C7 H8)'
_chemical_formula_sum 'C136 H60 N4 Ni'
_chemical_formula_weight 1808.59
_chemical_name_common 'C86.Ni(OEP).2toluene 0.544Cs(16),0.456C2(17)'
_chemical_name_systematic
;
?
;
_space_group_IT_number 12
_symmetry_cell_setting monoclinic
_symmetry_space_group_name_Hall '-C 2y'
_symmetry_space_group_name_H-M 'C 1 2/m 1'
_atom_sites_solution_hydrogens geom
_atom_sites_solution_primary direct
_atom_sites_solution_secondary difmap
_audit_creation_method SHELXL-97
_cell_angle_alpha 90.00
_cell_angle_beta 96.840(2)
_cell_angle_gamma 90.00
_cell_formula_units_Z 4
_cell_length_a 25.3309(12)
_cell_length_b 15.0563(7)
_cell_length_c 20.6142(10)
_cell_measurement_reflns_used 8371
_cell_measurement_temperature 90(2)
_cell_measurement_theta_max 31.5
_cell_measurement_theta_min 2.7
_cell_volume 7806.1(6)
_computing_cell_refinement 'SAINT (Bruker, 2008)'
_computing_data_collection 'Apex2 (Bruker, 2008)'
_computing_data_reduction 'SAINT (Bruker, 2008)'
_computing_publication_material 'SHELXL97 (Sheldrick, 2008)'
_computing_structure_refinement 'SHELXL97 (Sheldrick, 2008)'
_computing_structure_solution 'SHELXS97 (Sheldrick, 2008)'
_diffrn_ambient_temperature 90(2)
_diffrn_detector_area_resol_mean 8.3
_diffrn_measured_fraction_theta_full 0.994
_diffrn_measured_fraction_theta_max 0.994
_diffrn_measurement_device_type 'Bruker SMART Apex II'
_diffrn_measurement_method \w
_diffrn_radiation_monochromator graphite
_diffrn_radiation_source 'fine-focus sealed tube'
_diffrn_radiation_type MoK\a
_diffrn_radiation_wavelength 0.71073
_diffrn_reflns_av_R_equivalents 0.0255
_diffrn_reflns_av_sigmaI/netI 0.0202
_diffrn_reflns_limit_h_max 37
_diffrn_reflns_limit_h_min -37
_diffrn_reflns_limit_k_max 22
_diffrn_reflns_limit_k_min -22
_diffrn_reflns_limit_l_max 29
_diffrn_reflns_limit_l_min -29
_diffrn_reflns_number 65058
_diffrn_reflns_theta_full 31.50
_diffrn_reflns_theta_max 31.50
_diffrn_reflns_theta_min 2.61
_exptl_absorpt_coefficient_mu 0.320
_exptl_absorpt_correction_T_max 0.9329
_exptl_absorpt_correction_T_min 0.8693
_exptl_absorpt_correction_type multi-scan
_exptl_absorpt_process_details 'SADABS (Sheldrick, 2008)'
_exptl_crystal_colour black
_exptl_crystal_density_diffrn 1.539
_exptl_crystal_density_method 'not measured'
_exptl_crystal_description parallelepiped
_exptl_crystal_F_000 3728
_exptl_crystal_size_max 0.45
_exptl_crystal_size_mid 0.25
_exptl_crystal_size_min 0.22
_refine_diff_density_max 0.662
_refine_diff_density_min -0.485
_refine_diff_density_rms 0.064
_refine_ls_extinction_method none
_refine_ls_goodness_of_fit_ref 1.119
_refine_ls_hydrogen_treatment constr
_refine_ls_matrix_type full
_refine_ls_number_parameters 1132
_refine_ls_number_reflns 13376
_refine_ls_number_restraints 900
_refine_ls_restrained_S_all 1.096
_refine_ls_R_factor_all 0.0587
_refine_ls_R_factor_gt 0.0519
_refine_ls_shift/su_max 0.003
_refine_ls_shift/su_mean 0.000
_refine_ls_structure_factor_coef Fsqd
_refine_ls_weighting_details 'calc w=1/[\s^2^(Fo^2^)+(0.0381P)^2^+16.5904P] where P=(Fo^2^+2Fc^2^)/3'
_refine_ls_weighting_scheme calc
_refine_ls_wR_factor_gt 0.1231
_refine_ls_wR_factor_ref 0.1267
_reflns_number_gt 11910
_reflns_number_total 13376
_reflns_threshold_expression I>2\s(I)
_cod_data_source_file c0cc00697a.txt
_cod_data_source_block mn1895z
_cod_original_sg_symbol_H-M 'C 2/m'
_cod_database_code 7112973

loop_
_symmetry_equiv_pos_as_xyz
'x, y, z'
'-x, y, -z'
'x+1/2, y+1/2, z'
'-x+1/2, y+1/2, -z'
'-x, -y, -z'
'x, -y, z'
'-x+1/2, -y+1/2, -z'
'x+1/2, -y+1/2, z'

loop_
_atom_site_label
_atom_site_type_symbol
_atom_site_fract_x
_atom_site_fract_y
_atom_site_fract_z
_atom_site_U_iso_or_equiv
_atom_site_adp_type
_atom_site_occupancy
_atom_site_symmetry_multiplicity
_atom_site_calc_flag
_atom_site_refinement_flags
_atom_site_disorder_assembly
_atom_site_disorder_group
C1 C 0.7499(5) 0.7246(8) 0.2774(6) 0.0337(19) Uani 0.50 1 d PU A -1
C2 C 0.70499(18) 0.7097(3) 0.31423(18) 0.0316(7) Uani 0.50 1 d PU A -1
C3 C 0.65031(19) 0.7212(2) 0.28324(19) 0.0322(7) Uani 0.50 1 d PU A -1
C4 C 0.64101(19) 0.7547(3) 0.2160(2) 0.0322(7) Uani 0.50 1 d PU A -1
C5 C 0.6862(2) 0.7711(3) 0.1818(3) 0.0362(10) Uani 0.50 1 d PU A -1
C6 C 0.73994(19) 0.7545(3) 0.2108(2) 0.0370(8) Uani 0.50 1 d PU A -1
C7 C 0.77663(19) 0.7294(3) 0.1670(2) 0.0389(9) Uani 0.50 1 d PU A -1
C8 C 0.8199(4) 0.6700(10) 0.1852(6) 0.0365(18) Uani 0.446(5) 1 d PDU A -1
C9 C 0.8295(2) 0.6453(4) 0.2485(3) 0.0361(11) Uani 0.446(5) 1 d PDU A -1
C8A C 0.8106(14) 0.689(2) 0.2271(19) 0.034(5) Uani 0.054(5) 1 d PDU A 2
C9A C 0.8421(13) 0.623(2) 0.210(2) 0.031(5) Uani 0.054(5) 1 d PDU A 2
C10 C 0.79749(19) 0.6781(3) 0.2963(2) 0.0318(8) Uani 0.50 1 d PU A -1
C11 C 0.80364(15) 0.6145(3) 0.34740(18) 0.0336(8) Uani 0.50 1 d PU A -1
C12 C 0.76193(18) 0.6025(4) 0.38276(19) 0.0281(7) Uani 0.50 1 d PU A -1
C13 C 0.71360(19) 0.6486(5) 0.3677(3) 0.0249(11) Uani 0.50 1 d PU A -1
C14 C 0.6717(4) 0.5889(6) 0.3846(4) 0.0250(13) Uani 0.50 1 d PU A -1
C15 C 0.62237(17) 0.6007(3) 0.35275(18) 0.0285(7) Uani 0.50 1 d PU A -1
C16 C 0.60968(17) 0.6698(3) 0.3058(2) 0.0284(7) Uani 0.50 1 d PU A -1
C17 C 0.56401(15) 0.6406(3) 0.2630(2) 0.0286(7) Uani 0.50 1 d PU A -1
C18 C 0.5547(2) 0.6753(4) 0.2005(3) 0.0289(10) Uani 0.50 1 d PU A -1
C19 C 0.5923(4) 0.7354(11) 0.1783(8) 0.0336(17) Uani 0.50 1 d PU A -1
C20 C 0.5875(4) 0.7256(6) 0.1082(5) 0.0319(15) Uani 0.50 1 d PU A -1
C21 C 0.63089(19) 0.7368(3) 0.07519(19) 0.0365(8) Uani 0.50 1 d PU A -1
C22 C 0.67942(18) 0.7636(2) 0.1113(2) 0.0325(7) Uani 0.50 1 d PU A -1
C23 C 0.7150(4) 0.7265(7) 0.0714(5) 0.0372(19) Uani 0.327(8) 1 d PDU A -1
C24 C 0.7656(3) 0.7077(5) 0.0991(4) 0.0343(15) Uani 0.327(8) 1 d PDU A -1
C23A C 0.7444(6) 0.6901(8) 0.0592(6) 0.027(3) Uani 0.173(8) 1 d PDU A 3
C24A C 0.7336(10) 0.7457(13) 0.1075(8) 0.029(3) Uani 0.173(8) 1 d PDU A 3
C25 C 0.7916(2) 0.6270(3) 0.0762(3) 0.0448(10) Uani 0.50 1 d PU A -1
C26 C 0.8271(2) 0.6031(4) 0.1343(3) 0.0468(11) Uani 0.50 1 d PU A -1
C27 C 0.83861(15) 0.5139(5) 0.15000(19) 0.0398(16) Uani 0.50 1 d PU A -1
C28 C 0.84782(14) 0.4871(6) 0.21867(19) 0.0400(17) Uani 0.50 1 d PU A -1
C29 C 0.84879(14) 0.5545(3) 0.2655(2) 0.0368(8) Uani 0.50 1 d PU A -1
C30 C 0.8343(2) 0.5382(4) 0.3285(3) 0.0359(11) Uani 0.50 1 d PU A -1
C31 C 0.8219(2) 0.4535(4) 0.3472(3) 0.0325(10) Uani 0.50 1 d PU A -1
C32 C 0.77859(16) 0.4411(3) 0.38621(18) 0.0306(7) Uani 0.50 1 d PU A -1
C33 C 0.74974(13) 0.5118(6) 0.40310(15) 0.0295(16) Uani 0.50 1 d PU A -1
C34 C 0.69241(12) 0.4951(19) 0.40031(13) 0.0264(17) Uani 0.50 1 d PU A -1
C35 C 0.6638(4) 0.4264(7) 0.3750(5) 0.0325(16) Uani 0.50 1 d PU A -1
C36 C 0.61204(15) 0.4387(3) 0.33980(17) 0.0235(6) Uani 0.50 1 d PU A -1
C37 C 0.59037(15) 0.5228(2) 0.33188(17) 0.0250(7) Uani 0.50 1 d PU A -1
C38 C 0.55478(13) 0.5500(3) 0.27536(16) 0.0274(7) Uani 0.50 1 d PU A -1
C39 C 0.53759(11) 0.4908(11) 0.22481(15) 0.0297(18) Uani 0.50 1 d PU A -1
C40 C 0.52553(12) 0.5258(2) 0.15873(17) 0.0283(7) Uani 0.50 1 d PU A -1
C41 C 0.53250(13) 0.6185(3) 0.1495(2) 0.0288(7) Uani 0.50 1 d PU A -1
C42 C 0.55005(18) 0.6509(3) 0.0903(2) 0.0319(8) Uani 0.50 1 d PU A -1
C43 C 0.55879(15) 0.5973(3) 0.04010(18) 0.0335(7) Uani 0.50 1 d PU A -1
C44 C 0.6044(2) 0.6084(3) 0.0055(2) 0.0352(9) Uani 0.50 1 d PU A -1
C45 C 0.6393(3) 0.6771(4) 0.0213(3) 0.0388(11) Uani 0.50 1 d PU A -1
C46 C 0.6937(2) 0.6615(3) 0.01871(18) 0.0386(9) Uani 0.50 1 d PU A -1
C47 C 0.7145(2) 0.5769(5) 0.0046(3) 0.0446(14) Uani 0.50 1 d PU A -1
C48 C 0.7682(2) 0.5596(4) 0.0346(2) 0.0401(10) Uani 0.50 1 d PU A -1
C49 C 0.78451(18) 0.4742(3) 0.0466(2) 0.0325(8) Uani 0.50 1 d PU A -1
C50 C 0.81919(14) 0.4492(3) 0.10298(19) 0.0326(7) Uani 0.50 1 d PU A -1
C51 C 0.80653(16) 0.3618(3) 0.1219(2) 0.0316(8) Uani 0.50 1 d PU A -1
C52 C 0.8078(3) 0.3349(8) 0.1861(5) 0.0279(13) Uani 0.50 1 d PU A -1
C53 C 0.83272(15) 0.3957(4) 0.2371(2) 0.0308(8) Uani 0.50 1 d PU A -1
C54 C 0.82162(13) 0.3837(3) 0.30156(19) 0.0309(7) Uani 0.50 1 d PU A -1
C55 C 0.78043(17) 0.3211(3) 0.3162(2) 0.0298(8) Uani 0.50 1 d PU A -1
C56 C 0.75212(17) 0.3594(3) 0.36560(18) 0.0270(7) Uani 0.50 1 d PU A -1
C57 C 0.69572(19) 0.3498(5) 0.3623(3) 0.0252(10) Uani 0.50 1 d PU A -1
C58 C 0.67348(16) 0.2847(2) 0.32056(17) 0.0252(6) Uani 0.50 1 d PU A -1
C59 C 0.61853(16) 0.2914(3) 0.29006(19) 0.0243(6) Uani 0.50 1 d PU A -1
C60 C 0.58981(15) 0.3702(3) 0.29322(18) 0.0259(6) Uani 0.50 1 d PU A -1
C61 C 0.55202(13) 0.3976(3) 0.23566(18) 0.0258(6) Uani 0.50 1 d PU A -1
C62 C 0.5479(2) 0.3413(4) 0.1808(3) 0.0240(9) Uani 0.50 1 d PU A -1
C63 C 0.54109(14) 0.3777(3) 0.1153(2) 0.0251(6) Uani 0.50 1 d PU A -1
C64 C 0.53063(12) 0.4670(3) 0.10347(16) 0.0277(6) Uani 0.50 1 d PU A -1
C65 C 0.54901(11) 0.505(2) 0.04623(14) 0.0296(19) Uani 0.50 1 d PU A -1
C66 C 0.58619(14) 0.4583(3) 0.01309(16) 0.0299(7) Uani 0.50 1 d PU A -1
C67 C 0.62284(14) 0.5230(2) -0.00893(15) 0.0301(8) Uani 0.50 1 d PU A -1
C68 C 0.67710(13) 0.504(2) -0.00820(14) 0.0336(15) Uani 0.50 1 d PU A -1
C69 C 0.6952(2) 0.4122(4) 0.0070(2) 0.0316(10) Uani 0.50 1 d PU A -1
C70 C 0.74838(18) 0.3992(3) 0.02913(18) 0.0321(7) Uani 0.50 1 d PU A -1
C71 C 0.7661(2) 0.3284(3) 0.0720(3) 0.0303(8) Uani 0.50 1 d PU A -1
C72 C 0.7319(4) 0.2665(5) 0.0874(4) 0.0304(15) Uani 0.50 1 d PU A -1
C73 C 0.73496(16) 0.2296(2) 0.1528(2) 0.0324(7) Uani 0.50 1 d PU A -1
C74 C 0.77098(17) 0.2657(2) 0.2031(2) 0.0302(7) Uani 0.50 1 d PU A -1
C75 C 0.7554(5) 0.2633(7) 0.2691(6) 0.0282(15) Uani 0.50 1 d PU A -1
C76 C 0.70282(15) 0.2378(2) 0.27819(18) 0.0287(7) Uani 0.50 1 d PU A -1
C77 C 0.66621(16) 0.2062(2) 0.22446(19) 0.0310(7) Uani 0.50 1 d PU A -1
C78 C 0.61330(16) 0.2391(2) 0.23304(19) 0.0296(7) Uani 0.50 1 d PU A -1
C79 C 0.5798(3) 0.2622(10) 0.1789(7) 0.0273(14) Uani 0.50 1 d PU A -1
C80 C 0.5971(4) 0.2552(6) 0.1147(6) 0.0339(15) Uani 0.50 1 d PU A -1
C81 C 0.57358(17) 0.3276(3) 0.07544(19) 0.0297(7) Uani 0.50 1 d PU A -1
C82 C 0.60220(19) 0.3702(3) 0.0295(2) 0.0317(9) Uani 0.50 1 d PU A -1
C83 C 0.6575(2) 0.3446(3) 0.0240(3) 0.0296(9) Uani 0.50 1 d PU A -1
C84 C 0.67671(17) 0.2698(2) 0.06082(18) 0.0320(7) Uani 0.50 1 d PU A -1
C85 C 0.64637(19) 0.2260(3) 0.1061(2) 0.0323(7) Uani 0.50 1 d PU A -1
C86 C 0.68240(19) 0.2019(3) 0.1635(2) 0.0309(8) Uani 0.50 1 d PU A -1
Ni1 Ni 0.516620(9) 0.5000 0.420847(11) 0.01024(6) Uani 1 2 d S . .
N1 N 0.45822(6) 0.5000 0.34980(8) 0.0129(3) Uani 1 2 d S . .
N2 N 0.51743(4) 0.63021(7) 0.41972(5) 0.01288(19) Uani 1 1 d . . .
N3 N 0.57667(6) 0.5000 0.48982(8) 0.0120(3) Uani 1 2 d S . .
C87 C 0.39415(5) 0.54518(9) 0.26540(7) 0.0160(2) Uani 1 1 d . . .
C88 C 0.43369(5) 0.57232(9) 0.31802(6) 0.0140(2) Uani 1 1 d . . .
C89 C 0.44539(5) 0.65964(9) 0.33270(7) 0.0153(2) Uani 1 1 d . . .
H89 H 0.4248 0.7041 0.3088 0.018 Uiso 1 1 calc R . .
C90 C 0.48514(5) 0.68664(9) 0.37996(6) 0.0141(2) Uani 1 1 d . . .
C91 C 0.49892(5) 0.77865(9) 0.39283(7) 0.0158(2) Uani 1 1 d . . .
C92 C 0.54041(5) 0.77845(9) 0.44130(7) 0.0159(2) Uani 1 1 d . . .
C93 C 0.55128(5) 0.68624(9) 0.45752(6) 0.0137(2) Uani 1 1 d . . .
C94 C 0.59116(5) 0.65955(9) 0.50480(6) 0.0144(2) Uani 1 1 d . . .
H94 H 0.6114 0.7041 0.5291 0.017 Uiso 1 1 calc R . .
C95 C 0.60339(5) 0.57224(9) 0.51892(6) 0.0127(2) Uani 1 1 d . . .
C96 C 0.64730(5) 0.54514(9) 0.56603(6) 0.0136(2) Uani 1 1 d . . .
C97 C 0.36266(6) 0.60715(10) 0.21909(7) 0.0201(3) Uani 1 1 d . . .
H97A H 0.3512 0.6586 0.2439 0.024 Uiso 1 1 calc R . .
H97B H 0.3303 0.5762 0.1990 0.024 Uiso 1 1 calc R . .
C98 C 0.39384(8) 0.64088(12) 0.16507(8) 0.0291(3) Uani 1 1 d . . .
H98A H 0.3705 0.6772 0.1343 0.044 Uiso 1 1 calc R . .
H98B H 0.4071 0.5902 0.1419 0.044 Uiso 1 1 calc R . .
H98C H 0.4239 0.6769 0.1843 0.044 Uiso 1 1 calc R . .
C99 C 0.47237(6) 0.85548(10) 0.35611(8) 0.0213(3) Uani 1 1 d . . .
H99A H 0.4803 0.9105 0.3818 0.026 Uiso 1 1 calc R . .
H99B H 0.4334 0.8463 0.3513 0.026 Uiso 1 1 calc R . .
C100 C 0.49028(8) 0.86761(12) 0.28825(9) 0.0327(4) Uani 1 1 d . . .
H10A H 0.4707 0.9171 0.2658 0.049 Uiso 1 1 calc R . .
H10B H 0.4831 0.8131 0.2628 0.049 Uiso 1 1 calc R . .
H10C H 0.5285 0.8804 0.2927 0.049 Uiso 1 1 calc R . .
C101 C 0.57148(6) 0.85533(10) 0.47234(8) 0.0211(3) Uani 1 1 d . . .
H10D H 0.5757 0.8477 0.5204 0.025 Uiso 1 1 calc R . .
H10E H 0.5512 0.9108 0.4619 0.025 Uiso 1 1 calc R . .
C102 C 0.62661(7) 0.86432(12) 0.44936(10) 0.0301(4) Uani 1 1 d . . .
H10F H 0.6452 0.9151 0.4712 0.045 Uiso 1 1 calc R . .
H10G H 0.6227 0.8735 0.4020 0.045 Uiso 1 1 calc R . .
H10H H 0.6471 0.8100 0.4602 0.045 Uiso 1 1 calc R . .
C103 C 0.68632(5) 0.60754(10) 0.60228(7) 0.0172(2) Uani 1 1 d . . .
H10I H 0.7038 0.5776 0.6419 0.021 Uiso 1 1 calc R . .
H10J H 0.6671 0.6601 0.6164 0.021 Uiso 1 1 calc R . .
C104 C 0.72887(6) 0.63813(11) 0.56015(8) 0.0242(3) Uani 1 1 d . . .
H10K H 0.7542 0.6774 0.5859 0.036 Uiso 1 1 calc R . .
H10L H 0.7119 0.6703 0.5219 0.036 Uiso 1 1 calc R . .
H10M H 0.7478 0.5863 0.5458 0.036 Uiso 1 1 calc R . .
C105 C 0.97730(18) 0.4997(12) 0.1164(2) 0.0645(15) Uani 0.50 1 d P B -2
H10N H 0.9959 0.4762 0.1554 0.077 Uiso 0.50 1 calc PR B -2
C106 C 0.9761(3) 0.5860(5) 0.1090(3) 0.072(2) Uani 0.50 1 d P B -2
H10O H 0.9954 0.6225 0.1412 0.086 Uiso 0.50 1 calc PR B -2
C107 C 0.9479(2) 0.6244(4) 0.0568(3) 0.0531(13) Uani 0.50 1 d P B -2
H107 H 0.9460 0.6872 0.0528 0.064 Uiso 0.50 1 calc PR B -2
C108 C 0.9218(2) 0.5699(4) 0.0089(3) 0.0457(11) Uani 0.50 1 d P B -2
H108 H 0.9023 0.5957 -0.0287 0.055 Uiso 0.50 1 calc PR B -2
C109 C 0.92391(18) 0.4778(3) 0.01528(19) 0.0345(9) Uani 0.50 1 d P B -2
H109 H 0.9056 0.4416 -0.0178 0.041 Uiso 0.50 1 calc PR B -2
C110 C 0.95221(15) 0.4386(3) 0.0691(2) 0.0343(8) Uani 0.50 1 d P B -2
C111 C 0.9540(2) 0.3361(4) 0.0756(3) 0.0513(13) Uani 0.50 1 d P B -2
H11A H 0.9758 0.3197 0.1163 0.077 Uiso 0.50 1 calc PR B -2
H11B H 0.9694 0.3106 0.0385 0.077 Uiso 0.50 1 calc PR B -2
H11C H 0.9178 0.3133 0.0763 0.077 Uiso 0.50 1 calc PR B -2
C112 C 0.71386(14) 0.0000 0.24696(19) 0.0435(9) Uani 0.41 1 d P C 1
H112 H 0.7516 0.0000 0.2535 0.052 Uiso 0.41 1 calc PR C 1
C113 C 0.68535(14) 0.0000 0.30133(19) 0.0388(8) Uani 0.41 1 d P C 1
H113 H 0.7037 0.0000 0.3443 0.047 Uiso 0.41 1 calc PR C 1
C114 C 0.63061(13) 0.0000 0.29190(16) 0.0323(6) Uani 0.41 1 d P C 1
H114 H 0.6110 0.0000 0.3284 0.039 Uiso 0.41 1 calc PR C 1
C115 C 0.60415(14) 0.0000 0.22892(17) 0.0335(7) Uani 0.41 1 d P C 1
H115 H 0.5664 0.0000 0.2224 0.040 Uiso 0.41 1 calc PR C 1
C116 C 0.63251(13) 0.0000 0.17552(18) 0.0356(7) Uani 0.41 1 d P C 1
H116 H 0.6140 0.0000 0.1326 0.043 Uiso 0.41 1 calc PR C 1
C117 C 0.68792(14) 0.0000 0.18412(16) 0.0409(8) Uani 0.41 1 d P C 1
C118 C 0.72016(14) 0.0000 0.12455(18) 0.0432(10) Uani 0.41 1 d P C 1
H11D H 0.6959 0.0000 0.0838 0.065 Uiso 0.41 1 d PR C 1
H11E H 0.7426 -0.0531 0.1263 0.065 Uiso 0.83 1 d PR C 1
C119 C 0.6268(6) 0.0000 0.2122(8) 0.020(2) Uiso 0.09 1 d P D 2
H119 H 0.5947 0.0000 0.2317 0.024 Uiso 0.09 1 calc PR D 2
C120 C 0.6250(6) 0.0000 0.1440(8) 0.025(3) Uiso 0.09 1 d P D 2
H120 H 0.5919 0.0000 0.1171 0.030 Uiso 0.09 1 calc PR D 2
C121 C 0.6713(5) 0.0000 0.1168(7) 0.022(2) Uiso 0.09 1 d P D 2
H121 H 0.6697 0.0000 0.0705 0.027 Uiso 0.09 1 calc PR D 2
C122 C 0.7198(5) 0.0000 0.1529(7) 0.017(2) Uiso 0.09 1 d P D 2
H122 H 0.7512 0.0000 0.1318 0.020 Uiso 0.09 1 calc PR D 2
C123 C 0.7234(6) 0.0000 0.2186(8) 0.024(3) Uiso 0.09 1 d P D 2
H123 H 0.7576 0.0000 0.2431 0.029 Uiso 0.09 1 calc PR D 2
C124 C 0.6772(5) 0.0000 0.2527(6) 0.018(2) Uiso 0.09 1 d P D 2
C125 C 0.6807(6) 0.0000 0.3313(8) 0.021(3) Uiso 0.09 1 d P D 2
H12A H 0.6444 0.0000 0.3434 0.032 Uiso 0.09 1 d PR D 2
H12B H 0.6995 -0.0531 0.3491 0.032 Uiso 0.17 1 d PR D 2

loop_
_atom_site_aniso_label
_atom_site_aniso_U_11
_atom_site_aniso_U_22
_atom_site_aniso_U_33
_atom_site_aniso_U_23
_atom_site_aniso_U_13
_atom_site_aniso_U_12
C1 0.044(4) 0.029(3) 0.026(3) -0.001(2) -0.004(2) -0.022(2)
C2 0.038(2) 0.0301(17) 0.0260(16) -0.0094(13) 0.0005(14) -0.0074(15)
C3 0.044(2) 0.0228(15) 0.0299(18) -0.0059(13) 0.0035(17) -0.0011(15)
C4 0.042(2) 0.0209(16) 0.0337(18) 0.0009(13) 0.0037(16) -0.0004(16)
C5 0.041(2) 0.024(2) 0.042(2) 0.0144(17) -0.0050(18) -0.0081(18)
C6 0.038(2) 0.0310(18) 0.040(2) 0.0114(15) -0.0042(16) -0.0177(16)
C7 0.050(2) 0.0329(19) 0.0335(19) 0.0028(16) 0.0044(18) -0.0268(17)
C8 0.040(4) 0.032(3) 0.040(3) -0.003(2) 0.014(3) -0.025(4)
C9 0.037(2) 0.033(2) 0.039(2) -0.009(2) 0.0054(18) -0.021(2)
C8A 0.037(7) 0.035(7) 0.032(7) -0.003(6) 0.005(6) -0.014(6)
C9A 0.030(6) 0.034(7) 0.031(7) 0.003(6) 0.007(6) -0.017(6)
C10 0.034(2) 0.0309(19) 0.0294(19) -0.0058(15) -0.0015(15) -0.0177(17)
C11 0.0333(17) 0.0372(19) 0.0279(16) -0.0054(14) -0.0057(13) -0.0146(15)
C12 0.0294(19) 0.031(2) 0.0227(17) -0.0056(16) -0.0033(14) -0.0064(17)
C13 0.028(3) 0.0269(18) 0.0196(17) -0.0049(13) 0.004(2) -0.010(2)
C14 0.030(3) 0.032(3) 0.013(2) 0.000(2) 0.0028(18) 0.005(2)
C15 0.0337(18) 0.033(2) 0.0202(15) -0.0083(14) 0.0099(13) 0.0025(16)
C16 0.0285(18) 0.0290(19) 0.0298(18) -0.0132(16) 0.0117(14) -0.0045(16)
C17 0.0244(16) 0.0340(18) 0.0294(17) -0.0042(15) 0.0110(14) 0.0093(14)
C18 0.023(2) 0.030(2) 0.034(3) -0.0049(19) 0.0046(19) 0.0141(17)
C19 0.037(4) 0.024(2) 0.039(3) 0.0009(18) 0.005(4) 0.013(3)
C20 0.037(3) 0.031(4) 0.027(3) 0.007(3) 0.002(2) 0.010(2)
C21 0.059(2) 0.0228(16) 0.0274(16) 0.0043(14) 0.0015(16) -0.0030(16)
C22 0.040(2) 0.0182(14) 0.0398(19) 0.0140(13) 0.0055(15) 0.0041(14)
C23 0.046(4) 0.030(3) 0.034(3) 0.014(3) 0.001(3) -0.006(3)
C24 0.042(3) 0.026(3) 0.039(3) -0.005(2) 0.022(3) -0.013(2)
C23A 0.028(5) 0.018(4) 0.037(5) 0.005(4) 0.018(4) 0.007(4)
C24A 0.043(6) 0.017(5) 0.029(7) 0.000(5) 0.015(6) -0.008(4)
C25 0.044(2) 0.042(2) 0.055(3) 0.004(2) 0.031(2) -0.013(2)
C26 0.050(3) 0.047(3) 0.049(2) -0.009(2) 0.029(2) -0.022(2)
C27 0.0349(15) 0.052(5) 0.0352(15) -0.0020(19) 0.0148(12) -0.0068(19)
C28 0.0267(13) 0.056(5) 0.0380(15) -0.002(2) 0.0071(11) -0.015(2)
C29 0.0220(15) 0.050(2) 0.0365(18) 0.0059(17) -0.0023(13) -0.0159(15)
C30 0.022(2) 0.047(2) 0.036(3) -0.005(2) -0.0078(17) -0.0079(18)
C31 0.026(2) 0.041(2) 0.027(2) 0.0083(18) -0.0103(16) -0.0041(18)
C32 0.0305(17) 0.037(2) 0.0217(15) 0.0061(14) -0.0067(13) -0.0017(16)
C33 0.0308(13) 0.037(5) 0.0192(11) -0.0052(16) -0.0028(9) -0.0013(17)
C34 0.0324(12) 0.030(5) 0.0167(10) 0.007(3) 0.0029(8) 0.005(3)
C35 0.033(3) 0.047(4) 0.018(3) 0.009(2) 0.009(2) 0.003(2)
C36 0.0251(17) 0.031(2) 0.0156(14) 0.0019(14) 0.0094(12) -0.0028(16)
C37 0.0248(14) 0.027(2) 0.0259(14) -0.0018(11) 0.0140(11) -0.0005(12)
C38 0.0209(13) 0.0384(18) 0.0253(14) -0.0015(13) 0.0124(11) 0.0062(12)
C39 0.0168(10) 0.044(5) 0.0298(12) -0.004(2) 0.0093(9) -0.0013(19)
C40 0.0125(11) 0.0372(18) 0.0345(16) 0.0021(12) 0.0001(10) 0.0030(10)
C41 0.0180(14) 0.0384(19) 0.0299(19) 0.0055(17) 0.0021(14) 0.0107(13)
C42 0.0282(19) 0.039(2) 0.027(2) 0.0079(16) -0.0028(15) 0.0066(17)
C43 0.0332(17) 0.0385(19) 0.0260(15) 0.0063(14) -0.0082(13) 0.0015(15)
C44 0.047(2) 0.038(2) 0.0189(19) 0.0090(16) -0.0008(18) -0.0044(18)
C45 0.063(3) 0.035(2) 0.0184(17) 0.0091(17) 0.005(2) -0.002(2)
C46 0.052(2) 0.040(2) 0.0226(15) 0.0154(14) -0.0004(15) -0.0141(18)
C47 0.036(3) 0.058(3) 0.041(2) 0.024(2) 0.009(2) -0.002(3)
C48 0.033(2) 0.042(3) 0.047(2) 0.016(2) 0.0127(19) -0.007(2)
C49 0.0308(19) 0.035(2) 0.0348(19) 0.0027(14) 0.0150(15) -0.0023(14)
C50 0.0215(14) 0.043(2) 0.0353(17) 0.0026(16) 0.0140(13) 0.0032(14)
C51 0.0204(16) 0.043(2) 0.034(2) -0.0014(17) 0.0113(14) 0.0067(15)
C52 0.019(2) 0.027(2) 0.039(2) 0.0050(18) 0.011(2) 0.017(2)
C53 0.0178(14) 0.040(2) 0.035(2) 0.005(2) 0.0024(14) 0.0034(16)
C54 0.0197(13) 0.0355(18) 0.0358(17) 0.0093(14) -0.0038(12) 0.0092(13)
C55 0.0241(17) 0.0308(18) 0.034(2) 0.0136(16) 0.0004(14) 0.0104(15)
C56 0.033(2) 0.0249(17) 0.0209(15) 0.0073(13) -0.0084(13) -0.0026(15)
C57 0.023(2) 0.0316(19) 0.0215(18) 0.0142(14) 0.004(2) 0.001(2)
C58 0.0295(16) 0.0211(14) 0.0246(16) 0.0110(11) 0.0013(14) -0.0017(12)
C59 0.0227(16) 0.0210(16) 0.0306(17) 0.0092(13) 0.0090(13) -0.0009(13)
C60 0.0221(15) 0.0338(19) 0.0230(15) 0.0027(13) 0.0071(13) -0.0088(15)
C61 0.0207(13) 0.0311(16) 0.0270(15) 0.0021(14) 0.0079(12) -0.0082(13)
C62 0.0190(18) 0.026(2) 0.027(2) 0.0011(18) 0.0025(18) -0.0084(16)
C63 0.0183(14) 0.0345(19) 0.0216(18) -0.0057(15) -0.0014(13) -0.0077(13)
C64 0.0142(11) 0.0402(16) 0.0267(14) 0.0013(12) -0.0058(10) -0.0029(11)
C65 0.0226(10) 0.039(5) 0.0238(11) 0.000(3) -0.0099(8) 0.005(4)
C66 0.0295(15) 0.0417(19) 0.0158(13) 0.0007(12) -0.0081(11) -0.0074(14)
C67 0.0361(16) 0.039(2) 0.0142(11) 0.0040(10) -0.0025(11) -0.0046(12)
C68 0.0363(13) 0.044(4) 0.0206(11) 0.008(4) 0.0035(9) 0.004(4)
C69 0.039(2) 0.040(2) 0.0167(15) -0.0011(14) 0.0083(18) -0.006(2)
C70 0.035(2) 0.039(2) 0.0233(15) -0.0051(15) 0.0106(14) -0.0004(17)
C71 0.028(2) 0.028(2) 0.038(2) -0.012(2) 0.0167(17) -0.0021(18)
C72 0.033(3) 0.026(3) 0.036(4) -0.013(3) 0.018(3) 0.000(3)
C73 0.0397(18) 0.0204(15) 0.0388(19) -0.0036(14) 0.0106(15) 0.0078(13)
C74 0.0311(18) 0.0217(15) 0.039(2) 0.0050(14) 0.0073(16) 0.0145(14)
C75 0.028(2) 0.018(3) 0.038(4) 0.009(2) 0.002(2) 0.010(2)
C76 0.0368(17) 0.0173(13) 0.0312(16) 0.0070(12) 0.0006(13) 0.0020(12)
C77 0.0387(18) 0.0164(14) 0.0379(18) 0.0037(13) 0.0046(15) -0.0015(14)
C78 0.0334(17) 0.0221(15) 0.0348(17) 0.0047(13) 0.0096(15) -0.0116(13)
C79 0.031(3) 0.021(2) 0.030(2) 0.0011(16) -0.001(3) -0.014(3)
C80 0.043(4) 0.023(3) 0.034(3) -0.007(2) -0.003(2) -0.011(2)
C81 0.0321(18) 0.0303(18) 0.0246(16) -0.0076(14) -0.0051(14) -0.0106(15)
C82 0.0381(19) 0.038(2) 0.0175(18) -0.0070(15) -0.0039(16) -0.0127(16)
C83 0.035(2) 0.033(2) 0.0204(16) -0.0127(16) 0.0004(16) -0.0060(17)
C84 0.042(2) 0.0261(16) 0.0294(16) -0.0129(13) 0.0103(14) -0.0016(15)
C85 0.042(2) 0.0216(16) 0.0330(18) -0.0099(14) 0.0038(16) -0.0043(15)
C86 0.040(2) 0.0151(17) 0.038(2) -0.0021(15) 0.0080(17) 0.0003(15)
Ni1 0.00984(10) 0.00966(10) 0.01111(10) 0.000 0.00074(7) 0.000
N1 0.0118(6) 0.0131(7) 0.0140(7) 0.000 0.0021(5) 0.000
N2 0.0127(4) 0.0122(5) 0.0137(5) 0.0006(4) 0.0013(4) 0.0000(4)
N3 0.0114(6) 0.0109(6) 0.0135(7) 0.000 0.0012(5) 0.000
C87 0.0131(5) 0.0195(7) 0.0148(6) 0.0010(5) -0.0002(4) 0.0005(5)
C88 0.0123(5) 0.0159(6) 0.0138(5) 0.0010(4) 0.0018(4) 0.0003(4)
C89 0.0145(5) 0.0151(6) 0.0162(6) 0.0019(4) 0.0016(4) 0.0022(5)
C90 0.0135(5) 0.0130(5) 0.0158(6) 0.0009(4) 0.0020(4) 0.0017(4)
C91 0.0161(6) 0.0124(5) 0.0190(6) 0.0019(5) 0.0026(5) 0.0015(4)
C92 0.0153(6) 0.0121(5) 0.0203(6) 0.0000(5) 0.0022(5) 0.0004(4)
C93 0.0126(5) 0.0125(5) 0.0161(6) -0.0008(4) 0.0025(4) -0.0002(4)
C94 0.0134(5) 0.0138(6) 0.0158(6) -0.0013(4) 0.0008(4) -0.0017(4)
C95 0.0120(5) 0.0131(5) 0.0133(5) -0.0012(4) 0.0018(4) -0.0010(4)
C96 0.0124(5) 0.0160(6) 0.0124(5) -0.0008(4) 0.0010(4) -0.0008(4)
C97 0.0185(6) 0.0226(7) 0.0180(6) 0.0033(5) -0.0035(5) 0.0029(5)
C98 0.0380(9) 0.0306(8) 0.0194(7) 0.0066(6) 0.0060(6) 0.0097(7)
C99 0.0229(7) 0.0137(6) 0.0268(7) 0.0032(5) 0.0011(5) 0.0038(5)
C100 0.0379(9) 0.0262(8) 0.0349(9) 0.0150(7) 0.0078(7) 0.0046(7)
C101 0.0202(6) 0.0125(6) 0.0300(7) -0.0028(5) 0.0005(5) -0.0018(5)
C102 0.0257(8) 0.0228(8) 0.0421(10) 0.0019(7) 0.0048(7) -0.0090(6)
C103 0.0151(6) 0.0196(6) 0.0166(6) -0.0030(5) 0.0000(4) -0.0020(5)
C104 0.0184(6) 0.0275(8) 0.0271(7) -0.0064(6) 0.0038(5) -0.0091(6)
C105 0.049(2) 0.103(4) 0.040(2) -0.027(6) -0.0019(17) -0.029(7)
C106 0.088(4) 0.091(5) 0.038(3) -0.013(3) 0.015(3) -0.058(4)
C107 0.076(4) 0.033(3) 0.057(3) -0.004(2) 0.038(3) -0.009(2)
C108 0.058(3) 0.032(2) 0.047(3) 0.008(2) 0.006(2) 0.007(2)
C109 0.047(2) 0.028(3) 0.0284(17) 0.0037(13) 0.0055(14) 0.0042(14)
C110 0.0251(16) 0.043(2) 0.0362(19) 0.0130(17) 0.0100(14) 0.0033(15)
C111 0.044(2) 0.044(3) 0.068(3) 0.028(3) 0.018(2) 0.014(2)
C112 0.0250(15) 0.072(3) 0.0309(18) 0.000 -0.0064(13) 0.000
C113 0.0284(15) 0.058(2) 0.0280(18) 0.000 -0.0044(13) 0.000
C114 0.0314(15) 0.0380(17) 0.0277(14) 0.000 0.0047(11) 0.000
C115 0.0257(15) 0.0413(18) 0.0327(16) 0.000 0.0006(13) 0.000
C116 0.0285(15) 0.054(2) 0.0227(17) 0.000 -0.0025(12) 0.000
C117 0.0302(16) 0.067(3) 0.0249(15) 0.000 0.0013(12) 0.000
C118 0.0301(16) 0.082(3) 0.0175(15) 0.000 0.0033(12) 0.000

loop_
_atom_type_symbol
_atom_type_description
_atom_type_scat_dispersion_real
_atom_type_scat_dispersion_imag
_atom_type_scat_source
C C 0.0033 0.0016 'International Tables Vol C Tables 4.2.6.8 and 6.1.1.4'
H H 0.0000 0.0000 'International Tables Vol C Tables 4.2.6.8 and 6.1.1.4'
N N 0.0061 0.0033 'International Tables Vol C Tables 4.2.6.8 and 6.1.1.4'
Ni Ni 0.3393 1.1124 'International Tables Vol C Tables 4.2.6.8 and 6.1.1.4'

loop_
_geom_angle_atom_site_label_1
_geom_angle_atom_site_label_2
_geom_angle_atom_site_label_3
_geom_angle
_geom_angle_site_symmetry_1
_geom_angle_site_symmetry_3
C10 C1 C6 117.8(9) . .
C10 C1 C2 118.4(8) . .
C6 C1 C2 119.1(10) . .
C13 C2 C1 116.2(6) . .
C13 C2 C3 117.4(4) . .
C1 C2 C3 120.7(6) . .
C16 C3 C2 118.8(4) . .
C16 C3 C4 117.3(4) . .
C2 C3 C4 119.3(4) . .
C19 C4 C5 117.5(7) . .
C19 C4 C3 118.8(8) . .
C5 C4 C3 118.4(4) . .
C4 C5 C6 122.3(4) . .
C4 C5 C22 118.2(4) . .
C6 C5 C22 113.4(5) . .
C7 C6 C1 117.9(7) . .
C7 C6 C5 116.0(4) . .
C1 C6 C5 120.0(7) . .
C8 C7 C6 122.6(6) . .
C6 C7 C24A 90.9(7) . .
C8 C7 C24 99.7(7) . .
C6 C7 C24 127.9(5) . .
C6 C7 C8A 86.7(13) . .
C8 C7 C24A 137.8(9) . .
C9 C8 C7 118.1(10) . .
C9 C8 C26 118.3(11) . .
C7 C8 C26 113.2(9) . .
C9A C8A C7 112(3) . .
C9A C8A C10 112(3) . .
C8 C9 C10 121.1(8) . .
C8 C9 C29 120.0(8) . .
C10 C9 C29 110.6(4) . .
C29 C9A C26 127(2) . .
C8A C9A C29 109(3) . .
C8A C9A C26 108(3) . .
C1 C10 C11 123.8(6) . .
C1 C10 C9 121.0(6) . .
C11 C10 C9 104.9(4) . .
C1 C10 C8A 88.0(15) . .
C12 C11 C10 117.6(5) . .
C12 C11 C30 120.4(4) . .
C10 C8A C7 129(2) . .
C10 C11 C30 110.3(4) . .
C11 C12 C13 121.6(5) . .
C11 C12 C33 118.5(5) . .
C13 C12 C33 108.3(4) . .
C12 C13 C2 122.3(5) . .
C12 C13 C14 106.3(6) . .
C2 C13 C14 122.0(5) . .
C15 C14 C13 117.2(7) . .
C15 C14 C34 119.9(8) . .
C13 C14 C34 112.2(8) . .
C14 C15 C16 123.0(6) . .
C14 C15 C37 119.0(5) . .
C16 C15 C37 108.2(4) . .
C3 C16 C15 120.5(4) . .
C3 C16 C17 122.0(4) . .
C15 C16 C17 107.0(4) . .
C18 C17 C38 121.3(4) . .
C18 C17 C16 119.5(4) . .
C38 C17 C16 108.8(4) . .
C17 C18 C41 118.1(6) . .
C17 C18 C19 119.4(7) . .
C41 C18 C19 111.4(8) . .
C4 C19 C18 121.8(12) . .
C4 C19 C20 122.5(10) . .
C18 C19 C20 106.1(11) . .
C21 C20 C19 120.5(8) . .
C21 C20 C42 119.7(7) . .
C19 C20 C42 107.4(9) . .
C20 C21 C22 118.1(5) . .
C20 C21 C45 120.0(5) . .
C22 C21 C45 112.2(4) . .
C23 C22 C21 98.9(5) . .
C23 C22 C5 127.6(5) . .
C24A C22 C5 94.3(7) . .
C21 C22 C5 122.8(4) . .
C24A C22 C21 134.4(7) . .
C24 C23 C22 118.1(8) . .
C24 C23 C46 113.8(8) . .
C22 C23 C46 118.6(7) . .
C24A C23A C25 115.6(14) . .
C24A C23A C46 109.9(13) . .
C46 C23A C25 123.2(8) . .
C23 C24 C7 115.2(7) . .
C23 C24 C25 117.6(8) . .
C7 C24 C25 117.1(6) . .
C23A C24A C22 116.8(15) . .
C23A C24A C7 107.7(15) . .
C22 C24A C7 124.8(11) . .
C48 C25 C26 119.8(5) . .
C48 C25 C24 127.7(5) . .
C26 C25 C24 101.2(5) . .
C48 C25 C23A 92.3(6) . .
C27 C26 C25 121.1(4) . .
C27 C26 C8 121.7(7) . .
C27 C26 C9A 86.1(14) . .
C25 C26 C8 107.4(7) . .
C26 C27 C50 117.0(4) . .
C26 C27 C28 119.5(6) . .
C50 C27 C28 118.2(7) . .
C29 C28 C27 117.1(7) . .
C29 C28 C53 118.6(4) . .
C27 C28 C53 119.0(6) . .
C28 C29 C30 121.6(5) . .
C28 C29 C9 121.9(4) . .
C28 C29 C9A 89.0(14) . .
C30 C29 C9 105.3(4) . .
C31 C30 C29 120.7(4) . .
C31 C30 C11 120.3(4) . .
C29 C30 C11 108.2(5) . .
C30 C31 C54 119.1(4) . .
C30 C31 C32 119.2(5) . .
C54 C31 C32 109.3(4) . .
C33 C32 C56 119.9(4) . .
C33 C32 C31 120.4(5) . .
C56 C32 C31 107.7(4) . .
C32 C33 C34 114.5(13) . .
C32 C33 C12 121.1(4) . .
C34 C33 C12 112.8(12) . .
C35 C34 C33 129.6(17) . .
C35 C34 C14 118.5(5) . .
C33 C34 C14 99.4(16) . .
C34 C35 C36 121.3(11) . .
C34 C35 C57 113.5(10) . .
C36 C35 C57 120.5(9) . .
C37 C36 C35 120.3(6) . .
C37 C36 C60 116.6(3) . .
C35 C36 C60 119.7(6) . .
C36 C37 C38 123.7(3) . .
C36 C37 C15 120.2(3) . .
C38 C37 C15 106.3(3) . .
C39 C38 C17 121.6(6) . .
C39 C38 C37 121.9(6) . .
C17 C38 C37 108.6(3) . .
C38 C39 C40 118.5(11) . .
C38 C39 C61 116.6(5) . .
C40 C39 C61 120.7(7) . .
C41 C40 C39 117.6(7) . .
C41 C40 C64 117.8(3) . .
C39 C40 C64 118.7(6) . .
C18 C41 C40 122.5(5) . .
C18 C41 C42 106.9(4) . .
C40 C41 C42 120.2(4) . .
C43 C42 C41 123.0(5) . .
C43 C42 C20 118.9(6) . .
C41 C42 C20 107.4(5) . .
C42 C43 C65 118.1(5) . .
C42 C43 C44 121.7(4) . .
C65 C43 C44 108.5(5) . .
C45 C44 C67 121.0(5) . .
C45 C44 C43 120.1(5) . .
C67 C44 C43 107.7(4) . .
C44 C45 C46 118.2(5) . .
C44 C45 C21 119.6(5) . .
C46 C45 C21 111.3(5) . .
C45 C46 C47 123.1(5) . .
C45 C46 C23 97.6(6) . .
C47 C46 C23A 92.7(7) . .
C47 C46 C23 128.0(6) . .
C46 C47 C48 115.2(6) . .
C46 C47 C68 117.7(9) . .
C48 C47 C68 120.0(10) . .
C49 C48 C25 118.1(5) . .
C49 C48 C47 119.7(5) . .
C25 C48 C47 115.8(6) . .
C48 C49 C50 122.8(4) . .
C48 C49 C70 120.9(4) . .
C50 C49 C70 107.6(4) . .
C51 C50 C27 121.3(4) . .
C51 C50 C49 109.4(4) . .
C27 C50 C49 120.4(4) . .
C52 C51 C50 123.7(6) . .
C52 C51 C71 120.7(6) . .
C50 C51 C71 106.8(4) . .
C51 C52 C53 117.2(9) . .
C51 C52 C74 119.6(8) . .
C53 C52 C74 120.1(8) . .
C54 C53 C52 118.4(6) . .
C54 C53 C28 116.6(4) . .
C52 C53 C28 119.5(6) . .
C53 C54 C31 123.3(4) . .
C53 C54 C55 120.4(4) . .
C31 C54 C55 106.9(4) . .
C75 C55 C56 121.2(6) . .
C75 C55 C54 122.3(6) . .
C56 C55 C54 108.5(4) . .
C57 C56 C55 120.5(5) . .
C57 C56 C32 121.8(5) . .
C55 C56 C32 107.3(4) . .
C58 C57 C56 115.6(6) . .
C58 C57 C35 118.8(6) . .
C56 C57 C35 119.1(7) . .
C57 C58 C76 122.6(4) . .
C57 C58 C59 121.1(4) . .
C76 C58 C59 108.4(3) . .
C60 C59 C78 121.1(3) . .
C60 C59 C58 120.9(4) . .
C78 C59 C58 108.1(4) . .
C59 C60 C36 117.6(4) . .
C59 C60 C61 119.1(3) . .
C36 C60 C61 119.0(4) . .
C62 C61 C39 117.5(4) . .
C62 C61 C60 116.9(4) . .
C39 C61 C60 120.8(3) . .
C61 C62 C79 122.1(7) . .
C61 C62 C63 120.7(5) . .
C79 C62 C63 107.0(7) . .
C64 C63 C81 121.2(4) . .
C64 C63 C62 122.0(5) . .
C81 C63 C62 108.7(4) . .
C63 C64 C65 117.0(13) . .
C63 C64 C40 119.0(3) . .
C65 C64 C40 117.9(13) . .
C66 C65 C43 108.0(10) . .
C66 C65 C64 120(2) . .
C43 C65 C64 122.5(15) . .
C65 C66 C82 122.5(12) . .
C65 C66 C67 107.8(13) . .
C82 C66 C67 121.8(4) . .
C68 C67 C44 122.2(13) . .
C68 C67 C66 121.3(12) . .
C44 C67 C66 107.8(3) . .
C67 C68 C47 118(2) . .
C67 C68 C69 118.3(16) . .
C47 C68 C69 119.2(5) . .
C70 C69 C83 117.3(5) . .
C70 C69 C68 117.9(6) . .
C83 C69 C68 120.3(5) . .
C69 C70 C71 122.3(5) . .
C69 C70 C49 121.7(5) . .
C71 C70 C49 106.4(4) . .
C72 C71 C70 120.2(8) . .
C72 C71 C51 119.8(7) . .
C70 C71 C51 108.9(4) . .
C71 C72 C84 120.9(9) . .
C71 C72 C73 121.4(8) . .
C84 C72 C73 108.0(6) . .
C74 C73 C86 122.0(4) . .
C74 C73 C72 119.7(5) . .
C86 C73 C72 107.8(5) . .
C73 C74 C75 116.9(6) . .
C73 C74 C52 118.3(6) . .
C75 C74 C52 119.2(7) . .
C55 C75 C76 115.7(8) . .
C55 C75 C74 118.7(8) . .
C76 C75 C74 119.4(9) . .
C58 C76 C75 121.3(5) . .
C58 C76 C77 107.7(3) . .
C75 C76 C77 121.1(6) . .
C86 C77 C76 119.1(4) . .
C86 C77 C78 120.5(4) . .
C76 C77 C78 108.2(3) . .
C79 C78 C59 121.9(7) . .
C79 C78 C77 118.6(6) . .
C59 C78 C77 107.1(3) . .
C78 C79 C62 118.9(11) . .
C78 C79 C80 120.1(9) . .
C62 C79 C80 108.5(10) . .
C85 C80 C81 119.8(9) . .
C85 C80 C79 121.9(9) . .
C81 C80 C79 107.9(9) . .
C82 C81 C63 121.1(4) . .
C82 C81 C80 120.6(6) . .
C63 C81 C80 107.5(6) . .
C81 C82 C66 115.5(4) . .
C81 C82 C83 120.1(5) . .
C66 C82 C83 118.5(4) . .
C84 C83 C69 119.3(5) . .
C84 C83 C82 116.1(5) . .
C69 C83 C82 119.3(5) . .
C83 C84 C85 122.6(4) . .
C83 C84 C72 119.3(5) . .
C85 C84 C72 107.9(5) . .
C80 C85 C84 120.6(6) . .
C80 C85 C86 118.3(6) . .
C84 C85 C86 108.1(4) . .
C77 C86 C73 120.8(4) . .
C77 C86 C85 120.5(4) . .
C73 C86 C85 107.8(4) . .
N1 Ni1 N3 178.15(7) . .
N1 Ni1 N2 89.95(3) . 6_565
N3 Ni1 N2 90.02(3) . 6_565
N1 Ni1 N2 89.95(3) . .
N3 Ni1 N2 90.02(3) . .
N2 Ni1 N2 178.08(7) 6_565 .
C88 N1 C88 104.21(15) 6_565 .
C88 N1 Ni1 127.87(8) 6_565 .
C88 N1 Ni1 127.87(8) . .
C93 N2 C90 104.14(11) . .
C93 N2 Ni1 127.78(9) . .
C90 N2 Ni1 128.06(9) . .
C95 N3 C95 104.02(15) . 6_565
C95 N3 Ni1 127.97(7) . .
C95 N3 Ni1 127.97(7) 6_565 .
C87 C87 C88 106.43(8) 6_565 .
C87 C87 C97 128.60(8) 6_565 .
C88 C87 C97 124.89(13) . .
C89 C88 N1 125.28(12) . .
C89 C88 C87 123.24(12) . .
N1 C88 C87 111.46(12) . .
C88 C89 C90 123.99(12) . .
C88 C89 H89 118.0 . .
C90 C89 H89 118.0 . .
C89 C90 N2 124.80(12) . .
C89 C90 C91 123.59(12) . .
N2 C90 C91 111.59(11) . .
C92 C91 C90 106.32(12) . .
C92 C91 C99 129.34(13) . .
C90 C91 C99 124.30(12) . .
C91 C92 C93 106.32(12) . .
C91 C92 C101 129.17(13) . .
C93 C92 C101 124.48(12) . .
N2 C93 C94 125.22(12) . .
N2 C93 C92 111.63(11) . .
C94 C93 C92 123.16(12) . .
C95 C94 C93 123.85(12) . .
C95 C94 H94 118.1 . .
C93 C94 H94 118.1 . .
C94 C95 N3 125.13(12) . .
C94 C95 C96 123.26(12) . .
N3 C95 C96 111.60(12) . .
C96 C96 C95 106.39(7) 6_565 .
C96 C96 C103 128.86(8) 6_565 .
C95 C96 C103 124.59(12) . .
C87 C97 C98 112.96(12) . .
C87 C97 H97A 109.0 . .
C98 C97 H97A 109.0 . .
C87 C97 H97B 109.0 . .
C98 C97 H97B 109.0 . .
H97A C97 H97B 107.8 . .
C97 C98 H98A 109.5 . .
C97 C98 H98B 109.5 . .
H98A C98 H98B 109.5 . .
C97 C98 H98C 109.5 . .
H98A C98 H98C 109.5 . .
H98B C98 H98C 109.5 . .
C91 C99 C100 112.92(13) . .
C91 C99 H99A 109.0 . .
C100 C99 H99A 109.0 . .
C91 C99 H99B 109.0 . .
C100 C99 H99B 109.0 . .
H99A C99 H99B 107.8 . .
C99 C100 H10A 109.5 . .
C99 C100 H10B 109.5 . .
H10A C100 H10B 109.5 . .
C99 C100 H10C 109.5 . .
H10A C100 H10C 109.5 . .
H10B C100 H10C 109.5 . .
C92 C101 C102 112.80(13) . .
C92 C101 H10D 109.0 . .
C102 C101 H10D 109.0 . .
C92 C101 H10E 109.0 . .
C102 C101 H10E 109.0 . .
H10D C101 H10E 107.8 . .
C101 C102 H10F 109.5 . .
C101 C102 H10G 109.5 . .
H10F C102 H10G 109.5 . .
C101 C102 H10H 109.5 . .
H10F C102 H10H 109.5 . .
H10G C102 H10H 109.5 . .
C96 C103 C104 111.88(11) . .
C96 C103 H10I 109.2 . .
C104 C103 H10I 109.2 . .
C96 C103 H10J 109.2 . .
C104 C103 H10J 109.2 . .
H10I C103 H10J 107.9 . .
C103 C104 H10K 109.5 . .
C103 C104 H10L 109.5 . .
H10K C104 H10L 109.5 . .
C103 C104 H10M 109.5 . .
H10K C104 H10M 109.5 . .
H10L C104 H10M 109.5 . .
C106 C105 C110 123.8(9) . .
C106 C105 H10N 118.1 . .
C110 C105 H10N 118.1 . .
C105 C106 C107 121.4(5) . .
C105 C106 H10O 119.3 . .
C107 C106 H10O 119.3 . .
C106 C107 C108 118.5(6) . .
C106 C107 H107 120.8 . .
C108 C107 H107 120.8 . .
C107 C108 C109 120.7(5) . .
C107 C108 H108 119.7 . .
C109 C108 H108 119.7 . .
C110 C109 C108 120.9(5) . .
C110 C109 H109 119.6 . .
C108 C109 H109 119.6 . .
C109 C110 C105 114.7(8) . .
C109 C110 C111 120.2(4) . .
C105 C110 C111 125.1(8) . .
C110 C111 H11A 109.5 . .
C110 C111 H11B 109.5 . .
H11A C111 H11B 109.5 . .
C110 C111 H11C 109.5 . .
H11A C111 H11C 109.5 . .
H11B C111 H11C 109.5 . .
C117 C112 C113 121.1(3) . .
C117 C112 H112 119.5 . .
C113 C112 H112 119.5 . .
C114 C113 C112 119.5(3) . .
C114 C113 H113 120.3 . .
C112 C113 H113 120.3 . .
C114 C113 H12B 107.0 . .
C112 C113 H12B 119.2 . .
C113 C114 C115 119.9(3) . .
C113 C114 H114 120.1 . .
C115 C114 H114 120.1 . .
C116 C115 C114 120.3(3) . .
C116 C115 H115 119.8 . .
C114 C115 H115 119.8 . .
C115 C116 C117 120.6(3) . .
C115 C116 H116 119.7 . .
C117 C116 H116 119.7 . .
C112 C117 C116 118.6(3) . .
C112 C117 C118 120.3(3) . .
C116 C117 C118 121.0(3) . .
C117 C118 H11D 110.0 . .
C117 C118 H11E 109.2 . .
H11D C118 H11E 109.5 . .
C120 C119 C124 120.2(14) . .
C120 C119 H119 119.9 . .
C124 C119 H119 119.9 . .
C121 C120 C119 119.2(14) . .
C121 C120 H120 120.4 . .
C119 C120 H120 120.4 . .
C122 C121 C120 122.9(14) . .
C122 C121 H121 118.6 . .
C120 C121 H121 118.6 . .
C123 C122 C121 120.0(13) . .
C123 C122 H11E 119.8 . .
C121 C122 H11E 102.1 . .
C123 C122 H122 120.0 . .
C121 C122 H122 120.0 . .
C122 C123 C124 122.1(13) . .
C122 C123 H123 118.9 . .
C124 C123 H123 118.9 . .
C123 C124 C119 115.7(13) . .
C123 C124 C125 122.8(11) . .
C119 C124 C125 121.5(12) . .
C124 C125 H12A 108.4 . .
C124 C125 H12B 110.0 . .
H12A C125 H12B 109.5 . .

loop_
_geom_bond_atom_site_label_1
_geom_bond_atom_site_label_2
_geom_bond_distance
_geom_bond_site_symmetry_2
C1 C10 1.408(15) .
C1 C6 1.440(12) .
C1 C2 1.458(12) .
C2 C13 1.433(8) .
C2 C3 1.465(6) .
C3 C16 1.410(6) .
C3 C4 1.467(5) .
C4 C19 1.408(13) .
C4 C5 1.437(7) .
C5 C6 1.441(7) .
C5 C22 1.446(6) .
C6 C7 1.422(7) .
C7 C8 1.429(14) .
C7 C24A 1.56(2) .
C7 C24 1.431(9) .
C8 C9 1.350(13) .
C8 C26 1.482(16) .
C9 C10 1.436(8) .
C9 C29 1.480(8) .
C7 C8A 1.55(4) .
C8A C10 1.51(4) .
C8A C9A 1.346(18) .
C9A C29 1.53(5) .
C9A C26 1.59(4) .
C10 C11 1.418(6) .
C11 C12 1.365(6) .
C11 C30 1.466(7) .
C12 C13 1.409(7) .
C12 C33 1.472(10) .
C13 C14 1.465(11) .
C14 C15 1.353(9) .
C14 C34 1.53(3) .
C15 C16 1.431(6) .
C15 C37 1.461(6) .
C16 C17 1.438(6) .
C17 C18 1.383(7) .
C17 C38 1.413(5) .
C18 C41 1.419(6) .
C18 C19 1.429(16) .
C19 C20 1.44(2) .
C20 C21 1.369(12) .
C20 C42 1.490(9) .
C21 C22 1.418(6) .
C21 C45 1.464(7) .
C22 C23 1.406(12) .
C22 C24A 1.42(2) .
C23 C24 1.370(10) .
C23 C46 1.512(11) .
C24 C25 1.487(9) .
C23A C46 1.510(15) .
C23A C25 1.528(17) .
C23A C24A 1.354(13) .
C25 C48 1.411(7) .
C25 C26 1.456(8) .
C26 C27 1.403(10) .
C27 C50 1.421(7) .
C27 C28 1.464(6) .
C28 C29 1.400(8) .
C28 C53 1.489(10) .
C29 C30 1.411(7) .
C30 C31 1.379(6) .
C31 C54 1.410(7) .
C31 C32 1.448(6) .
C32 C33 1.360(8) .
C32 C56 1.441(6) .
C33 C34 1.468(7) .
C34 C35 1.33(3) .
C35 C36 1.433(10) .
C35 C57 1.450(12) .
C36 C37 1.383(6) .
C36 C60 1.474(5) .
C37 C38 1.445(5) .
C38 C39 1.400(11) .
C39 C40 1.459(7) .
C39 C61 1.461(16) .
C40 C41 1.422(5) .
C40 C64 1.461(5) .
C41 C42 1.434(7) .
C42 C43 1.351(6) .
C43 C65 1.42(3) .
C43 C44 1.438(7) .
C44 C45 1.375(8) .
C44 C67 1.411(6) .
C45 C46 1.403(7) .
C46 C47 1.422(9) .
C47 C48 1.449(8) .
C47 C68 1.46(3) .
C48 C49 1.365(8) .
C49 C50 1.423(6) .
C49 C70 1.471(6) .
C50 C51 1.419(6) .
C51 C52 1.382(12) .
C51 C71 1.451(8) .
C52 C53 1.478(12) .
C52 C74 1.467(12) .
C53 C54 1.403(6) .
C54 C55 1.463(6) .
C55 C75 1.398(13) .
C55 C56 1.435(6) .
C56 C57 1.430(6) .
C57 C58 1.380(8) .
C58 C76 1.403(5) .
C58 C59 1.461(5) .
C59 C60 1.398(6) .
C59 C78 1.408(6) .
C60 C61 1.491(5) .
C61 C62 1.407(7) .
C62 C79 1.442(15) .
C62 C63 1.448(6) .
C63 C64 1.386(5) .
C63 C81 1.443(6) .
C64 C65 1.437(15) .
C65 C66 1.413(18) .
C66 C82 1.415(6) .
C66 C67 1.456(5) .
C67 C68 1.403(8) .
C68 C69 1.48(3) .
C69 C70 1.383(6) .
C69 C83 1.467(7) .
C70 C71 1.423(7) .
C71 C72 1.338(9) .
C72 C84 1.440(10) .
C72 C73 1.452(9) .
C73 C74 1.406(6) .
C73 C86 1.438(6) .
C74 C75 1.463(12) .
C75 C76 1.419(12) .
C76 C77 1.438(5) .
C77 C86 1.368(6) .
C77 C78 1.459(6) .
C78 C79 1.365(13) .
C79 C80 1.45(2) .
C80 C85 1.354(11) .
C80 C81 1.444(8) .
C81 C82 1.414(6) .
C82 C83 1.470(7) .
C83 C84 1.411(7) .
C84 C85 1.438(6) .
C85 C86 1.452(7) .
Ni1 N1 1.9538(16) .
Ni1 N3 1.9544(16) .
Ni1 N2 1.9608(11) 6_565
Ni1 N2 1.9608(11) .
N1 C88 1.3799(16) 6_565
N1 C88 1.3799(16) .
N2 C93 1.3765(17) .
N2 C90 1.3794(16) .
N3 C95 1.3800(15) .
N3 C95 1.3800(15) 6_565
C87 C87 1.361(3) 6_565
C87 C88 1.4450(18) .
C87 C97 1.4956(19) .
C88 C89 1.3735(19) .
C89 C90 1.3765(18) .
C89 H89 0.9500 .
C90 C91 1.4456(19) .
C91 C92 1.3610(19) .
C91 C99 1.4974(19) .
C92 C93 1.4468(19) .
C92 C101 1.500(2) .
C93 C94 1.3774(18) .
C94 C95 1.3738(18) .
C94 H94 0.9500 .
C95 C96 1.4455(18) .
C96 C96 1.359(3) 6_565
C96 C103 1.4974(18) .
C97 C98 1.527(2) .
C97 H97A 0.9900 .
C97 H97B 0.9900 .
C98 H98A 0.9800 .
C98 H98B 0.9800 .
C98 H98C 0.9800 .
C99 C100 1.532(2) .
C99 H99A 0.9900 .
C99 H99B 0.9900 .
C100 H10A 0.9800 .
C100 H10B 0.9800 .
C100 H10C 0.9800 .
C101 C102 1.533(2) .
C101 H10D 0.9900 .
C101 H10E 0.9900 .
C102 H10F 0.9800 .
C102 H10G 0.9800 .
C102 H10H 0.9800 .
C103 C104 1.533(2) .
C103 H10I 0.9900 .
C103 H10J 0.9900 .
C104 H10K 0.9800 .
C104 H10L 0.9800 .
C104 H10M 0.9800 .
C105 C106 1.31(2) .
C105 C110 1.433(11) .
C105 H10N 0.9500 .
C106 C107 1.348(9) .
C106 H10O 0.9500 .
C107 C108 1.390(8) .
C107 H107 0.9500 .
C108 C109 1.393(8) .
C108 H108 0.9500 .
C109 C110 1.380(5) .
C109 H109 0.9500 .
C110 C111 1.548(7) .
C111 H11A 0.9800 .
C111 H11B 0.9800 .
C111 H11C 0.9800 .
C112 C117 1.381(5) .
C112 C113 1.404(6) .
C112 H112 0.9500 .
C113 C114 1.377(5) .
C113 H113 0.9500 .
C114 C115 1.388(5) .
C114 H114 0.9500 .
C115 C116 1.384(5) .
C115 H115 0.9500 .
C116 C117 1.394(5) .
C116 H116 0.9500 .
C117 C118 1.554(5) .
C118 H11D 0.9799 .
C118 H11E 0.9800 .
C119 C120 1.40(2) .
C119 C124 1.439(18) .
C119 H119 0.9500 .
C120 C121 1.359(19) .
C120 H120 0.9500 .
C121 C122 1.358(18) .
C121 H11D 0.9742 .
C121 H121 0.9500 .
C122 C123 1.35(2) .
C122 H122 0.9500 .
C123 C124 1.435(19) .
C123 H123 0.9500 .
C124 C125 1.61(2) .
C125 H12A 0.9800 .
C125 H12B 0.9799 .
